data_4117579
loop_
_publ_author_name
'Yuanjing Cui'
'Hui Xu'
'Yanfeng Yue'
'Zhiyong Guo'
'Jiancan Yu'
'Zhenxia Chen'
'Junkuo Gao'
'Yu Yang'
'Guodong Qian'
'Banglin Chen'

_publ_section_title
;
 A Luminescent Mixed-Lanthanide Metal-Organic Framework Thermometer
;
_journal_name_full 'Journal of the American Chemical Society'
_journal_page_first 3979
_journal_page_last 3982
_journal_paper_doi 10.1021/ja2108036
_journal_volume 134
_journal_year 2012
_chemical_formula_sum 'C33 H41 Eu2 N O24'
_chemical_formula_weight 1139.59
_space_group_IT_number 14
_symmetry_cell_setting monoclinic
_symmetry_space_group_name_Hall '-P 2ybc'
_symmetry_space_group_name_H-M 'P 1 21/c 1'
_atom_sites_solution_hydrogens geom
_atom_sites_solution_primary direct
_atom_sites_solution_secondary difmap
_audit_creation_method SHELXL-97
_audit_update_record
;
2011-11-09 # Formatted by publCIF
;
_cell_angle_alpha 90.00
_cell_angle_beta 104.2560(10)
_cell_angle_gamma 90.00
_cell_formula_units_Z 4
_cell_length_a 9.9484(8)
_cell_length_b 20.9541(17)
_cell_length_c 19.5857(16)
_cell_measurement_reflns_used 9978
_cell_measurement_temperature 296(2)
_cell_measurement_theta_max 27.39
_cell_measurement_theta_min 2.33
_cell_volume 3957.1(6)
_computing_cell_refinement 'Bruker SAINT'
_computing_data_collection 'Bruker APEX2'
_computing_data_reduction 'Bruker SAINT'
_computing_molecular_graphics 'Bruker SHELXTL'
_computing_publication_material 'Bruker SHELXTL'
_computing_structure_refinement 'SHELXL-97 (Sheldrick, 2008)'
_computing_structure_solution 'SHELXS-97 (Sheldrick, 2008)'
_diffrn_ambient_temperature 296(2)
_diffrn_measured_fraction_theta_full 0.992
_diffrn_measured_fraction_theta_max 0.992
_diffrn_measurement_device_type 'Bruker APEX-II CCD'
_diffrn_measurement_method '\f and \w scans'
_diffrn_radiation_monochromator graphite
_diffrn_radiation_source 'fine-focus sealed tube'
_diffrn_radiation_type MoK\a
_diffrn_radiation_wavelength 0.71073
_diffrn_reflns_av_R_equivalents 0.0171
_diffrn_reflns_av_sigmaI/netI 0.0178
_diffrn_reflns_limit_h_max 11
_diffrn_reflns_limit_h_min -11
_diffrn_reflns_limit_k_max 21
_diffrn_reflns_limit_k_min -24
_diffrn_reflns_limit_l_max 23
_diffrn_reflns_limit_l_min -23
_diffrn_reflns_number 23481
_diffrn_reflns_theta_full 25.01
_diffrn_reflns_theta_max 25.01
_diffrn_reflns_theta_min 1.45
_exptl_absorpt_coefficient_mu 3.235
_exptl_absorpt_correction_T_max 0.7819
_exptl_absorpt_correction_T_min 0.6425
_exptl_absorpt_correction_type multi-scan
_exptl_crystal_colour colourless
_exptl_crystal_density_diffrn 1.913
_exptl_crystal_description block
_exptl_crystal_F_000 2256
_exptl_crystal_size_max 0.15
_exptl_crystal_size_mid 0.10
_exptl_crystal_size_min 0.08
_refine_diff_density_max 1.246
_refine_diff_density_min -2.545
_refine_diff_density_rms 0.176
_refine_ls_extinction_method none
_refine_ls_goodness_of_fit_ref 1.123
_refine_ls_hydrogen_treatment constr
_refine_ls_matrix_type full
_refine_ls_number_parameters 546
_refine_ls_number_reflns 6924
_refine_ls_number_restraints 0
_refine_ls_restrained_S_all 1.123
_refine_ls_R_factor_all 0.0443
_refine_ls_R_factor_gt 0.0362
_refine_ls_shift/su_max 0.002
_refine_ls_shift/su_mean 0.000
_refine_ls_structure_factor_coef Fsqd
_refine_ls_weighting_details 'calc w=1/[\s^2^(Fo^2^)+(0.0589P)^2^+22.4445P] where P=(Fo^2^+2Fc^2^)/3'
_refine_ls_weighting_scheme calc
_refine_ls_wR_factor_gt 0.1025
_refine_ls_wR_factor_ref 0.1264
_reflns_number_gt 6041
_reflns_number_total 6924
_reflns_threshold_expression >2sigma(I)
_cod_data_source_file ja2108036_si_002.cif
_cod_data_source_block Eu-DMBDC-New
_cod_database_code 4117579

loop_
_symmetry_equiv_pos_as_xyz
'x, y, z'
'-x, y+1/2, -z+1/2'
'-x, -y, -z'
'x, -y-1/2, z-1/2'

loop_
_atom_site_label
_atom_site_type_symbol
_atom_site_fract_x
_atom_site_fract_y
_atom_site_fract_z
_atom_site_U_iso_or_equiv
_atom_site_adp_type
_atom_site_occupancy
_atom_site_symmetry_multiplicity
_atom_site_calc_flag
_atom_site_refinement_flags
_atom_site_disorder_assembly
_atom_site_disorder_group
Eu1 Eu 0.68789(3) 0.877989(11) 0.770225(12) 0.01963(11) Uani 1 1 d . . .
Eu2 Eu 0.19686(3) 0.875402(18) 0.765289(17) 0.04015(13) Uani 1 1 d . . .
C1 C 0.7510(7) 0.8330(3) 0.9125(3) 0.0399(15) Uani 1 1 d . . .
C2 C 0.7831(8) 0.8037(3) 0.9843(3) 0.0408(15) Uani 1 1 d . . .
C3 C 0.9207(8) 0.7944(4) 1.0174(4) 0.0522(19) Uani 1 1 d . . .
H3A H 0.9885 0.8081 0.9955 0.063 Uiso 1 1 calc R . .
C4 C 0.9608(8) 0.7649(4) 1.0832(4) 0.0496(18) Uani 1 1 d . . .
C5 C 0.8612(7) 0.7417(3) 1.1148(3) 0.0378(15) Uani 1 1 d . . .
C6 C 0.7236(8) 0.7517(3) 1.0823(3) 0.0454(17) Uani 1 1 d . . .
H6A H 0.6560 0.7371 1.1039 0.054 Uiso 1 1 calc R . .
C7 C 0.6825(8) 0.7834(3) 1.0170(3) 0.0444(16) Uani 1 1 d . . .
C8 C 0.8914(8) 0.7029(3) 1.1811(3) 0.0413(16) Uani 1 1 d . . .
C9 C 0.4473(12) 0.7639(8) 1.0052(10) 0.174(10) Uani 1 1 d . . .
H9A H 0.3589 0.7768 0.9763 0.261 Uiso 1 1 calc R . .
H9B H 0.4522 0.7743 1.0535 0.261 Uiso 1 1 calc R . .
H9C H 0.4582 0.7187 1.0008 0.261 Uiso 1 1 calc R . .
C10 C 1.1912(11) 0.7885(6) 1.0909(5) 0.093(4) Uani 1 1 d . . .
H10A H 1.2823 0.7773 1.1179 0.139 Uiso 1 1 calc R . .
H10B H 1.1764 0.8334 1.0957 0.139 Uiso 1 1 calc R . .
H10C H 1.1827 0.7785 1.0422 0.139 Uiso 1 1 calc R . .
C11 C 0.4339(7) 0.9932(3) 0.7695(3) 0.0392(15) Uani 1 1 d . . .
C12 C 0.4650(7) 1.0633(3) 0.7651(4) 0.0488(19) Uani 1 1 d . A .
C13 C 0.5921(7) 1.0795(3) 0.7522(4) 0.0509(19) Uani 1 1 d . . .
H13A H 0.6552 1.0471 0.7506 0.061 Uiso 1 1 calc R A .
C14 C 0.6288(8) 1.1421(3) 0.7417(5) 0.059(2) Uani 1 1 d . A .
C15 C 0.5372(9) 1.1917(3) 0.7461(5) 0.065(3) Uani 1 1 d . . .
C16 C 0.4099(9) 1.1751(4) 0.7597(5) 0.068(3) Uani 1 1 d . A .
H16A H 0.3477 1.2076 0.7623 0.082 Uiso 1 1 calc R . .
C17 C 0.3722(8) 1.1132(4) 0.7693(5) 0.059(2) Uani 1 1 d . . .
C18 C 0.5641(10) 1.2616(4) 0.7376(5) 0.069(3) Uani 1 1 d . A .
C19 C 0.8617(10) 1.1116(4) 0.7434(6) 0.075(3) Uani 1 1 d . A .
H19A H 0.9409 1.1281 0.7295 0.113 Uiso 1 1 calc R . .
H19B H 0.8331 1.0722 0.7192 0.113 Uiso 1 1 calc R . .
H19C H 0.8855 1.1043 0.7933 0.113 Uiso 1 1 calc R . .
C20 C 0.2365(12) 1.0798(6) 0.8503(7) 0.096(4) Uani 1 1 d . . .
H20A H 0.1412 1.0754 0.8518 0.144 Uiso 1 1 calc R A .
H20B H 0.2823 1.1092 0.8860 0.144 Uiso 1 1 calc R . .
H20C H 0.2814 1.0390 0.8584 0.144 Uiso 1 1 calc R . .
C21 C 0.3646(8) 0.9522(5) 1.0389(4) 0.072(3) Uani 1 1 d . . .
H21A H 0.4413 0.9314 1.0266 0.107 Uiso 1 1 calc R . .
H21B H 0.3485 0.9328 1.0807 0.107 Uiso 1 1 calc R . .
H21C H 0.3853 0.9966 1.0475 0.107 Uiso 1 1 calc R . .
C22 C 0.1245(7) 0.9726(4) 0.9916(3) 0.0437(17) Uani 1 1 d . . .
C23 C 0.0031(6) 0.9712(4) 0.9352(3) 0.0417(16) Uani 1 1 d . A .
C24 C -0.1172(7) 0.9988(4) 0.9454(3) 0.0432(16) Uani 1 1 d . . .
C25 C -0.0037(7) 0.9424(4) 0.8643(3) 0.0477(18) Uani 1 1 d . . .
C26 C 0.5973(6) 0.9289(3) 0.6312(3) 0.0290(12) Uani 1 1 d . . .
C27 C 0.5425(6) 0.9639(3) 0.5621(3) 0.0303(12) Uani 1 1 d . . .
C28 C 0.6173(7) 1.0170(3) 0.5502(3) 0.0350(13) Uani 1 1 d . . .
C29 C 0.4228(7) 0.9464(3) 0.5110(3) 0.0354(14) Uani 1 1 d . . .
C30 C 0.2273(11) 0.8777(5) 0.4682(6) 0.092(4) Uani 1 1 d . . .
H30A H 0.1869 0.8396 0.4819 0.139 Uiso 1 1 calc R . .
H30B H 0.2508 0.8705 0.4242 0.139 Uiso 1 1 calc R . .
H30C H 0.1619 0.9121 0.4632 0.139 Uiso 1 1 calc R . .
C31 C 0.898(2) 0.9045(10) 0.5210(10) 0.194(11) Uani 1 1 d . . .
H31A H 0.9742 0.9334 0.5261 0.291 Uiso 1 1 calc R . .
H31B H 0.9316 0.8615 0.5284 0.291 Uiso 1 1 calc R . .
H31C H 0.8460 0.9147 0.5550 0.291 Uiso 1 1 calc R . .
C32 C 0.688(2) 0.8716(8) 0.4332(8) 0.135(6) Uani 1 1 d . . .
H32A H 0.6370 0.8790 0.3855 0.203 Uiso 1 1 calc R . .
H32B H 0.6313 0.8813 0.4648 0.203 Uiso 1 1 calc R . .
H32C H 0.7164 0.8277 0.4386 0.203 Uiso 1 1 calc R . .
C33 C 0.829(2) 0.9503(8) 0.4044(9) 0.164(9) Uani 1 1 d . . .
H33A H 0.7717 0.9480 0.3591 0.197 Uiso 1 1 calc R . .
O1 O 0.8238(6) 0.8154(3) 0.8708(2) 0.0617(16) Uani 1 1 d . . .
O2 O 0.6574(5) 0.8745(2) 0.8942(2) 0.0373(10) Uani 1 1 d . . .
O3 O 1.0091(7) 0.6799(3) 1.2025(3) 0.0714(18) Uani 1 1 d . . .
O4 O 0.7973(6) 0.6944(2) 1.2118(3) 0.0517(13) Uani 1 1 d . . .
O5 O 1.0974(7) 0.7560(4) 1.1143(4) 0.106(3) Uani 1 1 d . . .
O6 O 0.5481(6) 0.7943(3) 0.9843(3) 0.0769(19) Uani 1 1 d . . .
O7 O 0.3122(5) 0.9747(2) 0.7583(3) 0.0570(14) Uani 1 1 d . A .
O8 O 0.5386(5) 0.9575(2) 0.7827(3) 0.0451(11) Uani 1 1 d . A .
O9 O 0.4643(8) 1.2974(3) 0.7296(3) 0.086(2) Uani 1 1 d . . .
O10 O 0.6795(8) 1.2797(3) 0.7395(6) 0.144(5) Uani 1 1 d . . .
O11 O 0.7505(6) 1.1568(2) 0.7259(4) 0.083(2) Uani 1 1 d . . .
O12 O 0.2432(6) 1.1032(3) 0.7826(5) 0.087(2) Uani 1 1 d . A .
O13 O -0.1203(4) 0.9416(2) 0.8204(2) 0.0392(10) Uani 1 1 d . . .
O14 O 0.1032(5) 0.9201(4) 0.8523(3) 0.088(3) Uani 1 1 d . A .
O15 O 0.2445(5) 0.9457(3) 0.9830(3) 0.0588(15) Uani 1 1 d . . .
O16 O 0.7127(4) 0.9457(2) 0.6698(2) 0.0355(10) Uani 1 1 d . . .
O17 O 0.5273(5) 0.8856(2) 0.6505(2) 0.0402(11) Uani 1 1 d . . .
O18 O 0.3504(6) 0.8937(3) 0.5213(3) 0.0627(16) Uani 1 1 d . . .
O19" O 0.1166(13) 0.8056(6) 0.8560(7) 0.029(3) Uiso 0.33 1 d P A 3
O19' O 0.1698(17) 0.7667(8) 0.8303(9) 0.037(3) Uiso 0.33 1 d P A 2
O19 O 0.142(4) 0.7777(19) 0.845(2) 0.124(15) Uiso 0.33 1 d P A 1
O20 O 0.0271(5) 0.9541(3) 0.6998(3) 0.0529(13) Uani 1 1 d . A .
O21 O 0.2459(5) 0.8770(2) 0.6509(3) 0.0486(12) Uani 1 1 d . A .
O22 O 0.3702(5) 0.8839(4) 0.8766(3) 0.077(2) Uani 1 1 d . A .
O23 O 0.914(3) 0.9890(9) 0.4139(8) 0.317(15) Uani 1 1 d . . .
O24 O 0.9381(15) 0.6978(6) 0.8518(10) 0.210(7) Uani 1 1 d . . .
N1 N 0.8054(15) 0.9104(6) 0.4486(7) 0.118(4) Uani 1 1 d . . .

loop_
_atom_site_aniso_label
_atom_site_aniso_U_11
_atom_site_aniso_U_22
_atom_site_aniso_U_33
_atom_site_aniso_U_23
_atom_site_aniso_U_13
_atom_site_aniso_U_12
Eu1 0.02544(17) 0.01843(16) 0.01450(16) 0.00203(9) 0.00396(11) 0.00048(9)
Eu2 0.02092(19) 0.0711(3) 0.0300(2) 0.01308(14) 0.00936(14) 0.00070(14)
C1 0.056(4) 0.040(3) 0.021(3) 0.009(3) 0.005(3) 0.007(3)
C2 0.059(4) 0.040(3) 0.022(3) 0.012(3) 0.007(3) 0.005(3)
C3 0.053(5) 0.065(5) 0.038(4) 0.025(3) 0.010(3) -0.008(4)
C4 0.050(4) 0.055(4) 0.035(4) 0.020(3) -0.008(3) -0.012(3)
C5 0.057(4) 0.031(3) 0.020(3) 0.010(2) 0.000(3) -0.004(3)
C6 0.067(5) 0.043(4) 0.029(3) 0.012(3) 0.016(3) -0.001(3)
C7 0.053(4) 0.048(4) 0.028(3) 0.015(3) 0.002(3) 0.007(3)
C8 0.068(5) 0.026(3) 0.028(3) 0.006(2) 0.008(3) -0.003(3)
C9 0.054(7) 0.213(18) 0.26(2) 0.170(17) 0.044(10) 0.027(9)
C10 0.062(6) 0.145(11) 0.064(6) 0.027(7) 0.001(5) -0.007(6)
C11 0.040(4) 0.036(3) 0.042(4) -0.016(3) 0.010(3) 0.009(3)
C12 0.033(4) 0.037(4) 0.069(5) -0.021(3) 0.000(3) 0.012(3)
C13 0.037(4) 0.029(3) 0.076(5) -0.013(3) -0.007(4) 0.015(3)
C14 0.039(4) 0.029(3) 0.095(6) -0.013(4) -0.011(4) 0.008(3)
C15 0.053(5) 0.027(4) 0.096(6) -0.025(4) -0.021(4) 0.017(3)
C16 0.051(5) 0.041(4) 0.092(6) -0.034(4) -0.021(4) 0.030(4)
C17 0.032(4) 0.051(4) 0.080(6) -0.028(4) -0.012(4) 0.019(3)
C18 0.087(7) 0.027(4) 0.070(6) -0.018(3) -0.027(5) 0.026(4)
C19 0.049(5) 0.061(5) 0.113(9) 0.014(5) 0.014(5) 0.017(4)
C20 0.085(8) 0.109(9) 0.099(9) -0.041(7) 0.032(7) 0.013(7)
C21 0.036(4) 0.127(8) 0.043(4) -0.022(5) -0.007(3) 0.006(5)
C22 0.027(3) 0.082(5) 0.022(3) -0.008(3) 0.005(3) -0.013(3)
C23 0.027(3) 0.077(5) 0.022(3) -0.005(3) 0.006(2) -0.016(3)
C24 0.029(3) 0.080(5) 0.020(3) -0.007(3) 0.004(2) -0.012(3)
C25 0.033(4) 0.091(6) 0.021(3) -0.003(3) 0.011(3) -0.017(3)
C26 0.029(3) 0.038(3) 0.018(3) 0.005(2) 0.003(2) 0.003(2)
C27 0.034(3) 0.037(3) 0.019(3) 0.007(2) 0.005(2) 0.003(2)
C28 0.038(3) 0.042(3) 0.022(3) 0.007(2) 0.001(2) -0.003(3)
C29 0.039(3) 0.042(3) 0.023(3) 0.009(2) 0.004(3) -0.006(3)
C30 0.082(7) 0.091(7) 0.079(7) 0.037(5) -0.028(6) -0.054(6)
C31 0.22(2) 0.21(2) 0.183(19) 0.135(17) 0.114(18) 0.086(18)
C32 0.172(18) 0.142(14) 0.103(11) 0.021(9) 0.054(12) 0.055(13)
C33 0.27(2) 0.100(11) 0.097(11) 0.036(9) -0.013(13) -0.050(13)
O1 0.096(4) 0.064(3) 0.028(2) 0.018(2) 0.020(3) 0.045(3)
O2 0.043(3) 0.042(3) 0.028(2) 0.0117(18) 0.0107(19) 0.0070(19)
O3 0.080(4) 0.085(4) 0.052(3) 0.040(3) 0.020(3) 0.033(3)
O4 0.071(4) 0.050(3) 0.034(2) 0.015(2) 0.013(2) -0.016(2)
O5 0.066(4) 0.139(7) 0.093(5) 0.085(5) -0.022(4) -0.035(4)
O6 0.057(4) 0.108(5) 0.063(4) 0.053(4) 0.010(3) 0.008(3)
O7 0.036(3) 0.047(3) 0.079(4) -0.019(3) -0.002(3) 0.001(2)
O8 0.045(3) 0.045(3) 0.049(3) 0.013(2) 0.016(2) 0.021(2)
O9 0.139(6) 0.061(4) 0.063(4) 0.012(3) 0.036(4) 0.070(4)
O10 0.076(5) 0.022(3) 0.274(12) -0.011(5) -0.072(6) -0.001(3)
O11 0.055(4) 0.030(3) 0.162(7) 0.010(3) 0.022(4) 0.010(2)
O12 0.041(3) 0.083(4) 0.130(7) -0.034(4) 0.009(4) 0.026(3)
O13 0.029(2) 0.063(3) 0.023(2) -0.0075(19) 0.0019(18) -0.011(2)
O14 0.025(3) 0.215(8) 0.024(3) -0.023(4) 0.004(2) 0.008(4)
O15 0.027(2) 0.112(5) 0.034(3) -0.019(3) 0.000(2) 0.000(3)
O16 0.034(2) 0.047(2) 0.023(2) 0.0116(18) 0.0011(18) -0.0077(19)
O17 0.038(2) 0.053(3) 0.024(2) 0.0148(19) -0.0023(18) -0.016(2)
O18 0.061(3) 0.067(3) 0.046(3) 0.027(3) -0.014(3) -0.031(3)
O20 0.038(3) 0.073(4) 0.050(3) 0.016(3) 0.015(2) 0.009(2)
O21 0.044(3) 0.061(3) 0.048(3) -0.012(2) 0.026(2) -0.007(2)
O22 0.029(3) 0.162(7) 0.035(3) 0.023(3) 0.000(2) -0.001(3)
O23 0.57(4) 0.200(16) 0.135(12) 0.083(12) 0.006(17) -0.17(2)
O24 0.179(13) 0.138(10) 0.35(2) 0.033(12) 0.128(14) 0.047(9)
N1 0.130(10) 0.104(8) 0.124(10) 0.048(7) 0.038(8) 0.001(7)

loop_
_atom_type_symbol
_atom_type_description
_atom_type_scat_dispersion_real
_atom_type_scat_dispersion_imag
_atom_type_scat_source
C C 0.0033 0.0016 'International Tables Vol C Tables 4.2.6.8 and 6.1.1.4'
H H 0.0000 0.0000 'International Tables Vol C Tables 4.2.6.8 and 6.1.1.4'
N N 0.0061 0.0033 'International Tables Vol C Tables 4.2.6.8 and 6.1.1.4'
O O 0.0106 0.0060 'International Tables Vol C Tables 4.2.6.8 and 6.1.1.4'
Eu Eu -0.1578 3.6682 'International Tables Vol C Tables 4.2.6.8 and 6.1.1.4'

loop_
_geom_angle_atom_site_label_1
_geom_angle_atom_site_label_2
_geom_angle_atom_site_label_3
_geom_angle
_geom_angle_site_symmetry_1
_geom_angle_site_symmetry_3
O9 Eu1 O8 95.2(3) 2_646 .
O9 Eu1 O4 84.7(2) 2_646 4_575
O8 Eu1 O4 157.48(17) . 4_575
O9 Eu1 O13 154.2(2) 2_646 1_655
O8 Eu1 O13 91.37(18) . 1_655
O4 Eu1 O13 98.43(18) 4_575 1_655
O9 Eu1 O1 80.7(3) 2_646 .
O8 Eu1 O1 122.94(16) . .
O4 Eu1 O1 79.35(17) 4_575 .
O13 Eu1 O1 74.8(2) 1_655 .
O9 Eu1 O16 128.46(19) 2_646 .
O8 Eu1 O16 82.11(16) . .
O4 Eu1 O16 80.41(17) 4_575 .
O13 Eu1 O16 77.13(14) 1_655 .
O1 Eu1 O16 142.32(18) . .
O9 Eu1 O17 77.1(2) 2_646 .
O8 Eu1 O17 76.78(17) . .
O4 Eu1 O17 81.30(17) 4_575 .
O13 Eu1 O17 128.73(14) 1_655 .
O1 Eu1 O17 151.64(18) . .
O16 Eu1 O17 52.08(13) . .
O9 Eu1 O2 74.85(18) 2_646 .
O8 Eu1 O2 71.47(15) . .
O4 Eu1 O2 129.55(16) 4_575 .
O13 Eu1 O2 83.74(15) 1_655 .
O1 Eu1 O2 52.38(15) . .
O16 Eu1 O2 146.87(14) . .
O17 Eu1 O2 134.88(15) . .
O9 Eu1 C26 103.0(2) 2_646 .
O8 Eu1 C26 76.64(16) . .
O4 Eu1 C26 81.43(17) 4_575 .
O13 Eu1 C26 102.77(16) 1_655 .
O1 Eu1 C26 160.01(16) . .
O16 Eu1 C26 26.12(15) . .
O17 Eu1 C26 26.06(15) . .
O2 Eu1 C26 147.61(15) . .
O9 Eu1 C1 74.9(2) 2_646 .
O8 Eu1 C1 97.37(18) . .
O4 Eu1 C1 104.31(18) 4_575 .
O13 Eu1 C1 79.51(18) 1_655 .
O1 Eu1 C1 26.35(18) . .
O16 Eu1 C1 156.61(18) . .
O17 Eu1 C1 150.71(18) . .
O2 Eu1 C1 26.11(17) . .
C26 Eu1 C1 173.56(18) . .
O3 Eu2 O14 100.2(2) 4_475 .
O3 Eu2 O10 85.0(2) 4_475 2_646
O14 Eu2 O10 132.4(4) . 2_646
O3 Eu2 O7 138.5(2) 4_475 .
O14 Eu2 O7 88.6(3) . .
O10 Eu2 O7 118.2(3) 2_646 .
O3 Eu2 O21 80.31(19) 4_475 .
O14 Eu2 O21 152.2(2) . .
O10 Eu2 O21 75.4(3) 2_646 .
O7 Eu2 O21 74.07(18) . .
O3 Eu2 O22 145.7(2) 4_475 .
O14 Eu2 O22 68.75(19) . .
O10 Eu2 O22 80.6(3) 2_646 .
O7 Eu2 O22 75.1(2) . .
O21 Eu2 O22 124.90(18) . .
O3 Eu2 O20 72.3(2) 4_475 .
O14 Eu2 O20 76.6(2) . .
O10 Eu2 O20 146.9(3) 2_646 .
O7 Eu2 O20 70.56(17) . .
O21 Eu2 O20 77.16(17) . .
O22 Eu2 O20 131.1(2) . .
O3 Eu2 O19" 74.5(3) 4_475 .
O14 Eu2 O19" 58.4(4) . .
O10 Eu2 O19" 78.4(4) 2_646 .
O7 Eu2 O19" 140.0(3) . .
O21 Eu2 O19" 144.9(3) . .
O22 Eu2 O19" 72.2(3) . .
O20 Eu2 O19" 116.6(3) . .
O3 Eu2 O19' 69.9(4) 4_475 .
O14 Eu2 O19' 83.6(4) . .
O10 Eu2 O19' 53.6(5) 2_646 .
O7 Eu2 O19' 151.5(4) . .
O21 Eu2 O19' 121.7(4) . .
O22 Eu2 O19' 76.5(4) . .
O20 Eu2 O19' 133.0(4) . .
O19" Eu2 O19' 25.4(6) . .
O3 Eu2 O19 70.8(8) 4_475 .
O14 Eu2 O19 73.1(8) . .
O10 Eu2 O19 64.1(9) 2_646 .
O7 Eu2 O19 148.9(8) . .
O21 Eu2 O19 131.4(8) . .
O22 Eu2 O19 74.9(8) . .
O20 Eu2 O19 126.3(8) . .
O19" Eu2 O19 14.8(8) . .
O19' Eu2 O19 10.7(9) . .
O2 C1 O1 121.0(5) . .
O2 C1 C2 121.5(6) . .
O1 C1 C2 117.5(6) . .
O2 C1 Eu1 61.7(3) . .
O1 C1 Eu1 59.5(3) . .
C2 C1 Eu1 175.0(5) . .
C3 C2 C7 119.2(6) . .
C3 C2 C1 117.3(6) . .
C7 C2 C1 123.5(6) . .
C2 C3 C4 121.5(7) . .
C2 C3 H3A 119.2 . .
C4 C3 H3A 119.2 . .
O5 C4 C5 120.0(6) . .
O5 C4 C3 120.1(7) . .
C5 C4 C3 119.8(7) . .
C6 C5 C4 118.8(6) . .
C6 C5 C8 116.6(6) . .
C4 C5 C8 124.5(6) . .
C5 C6 C7 121.7(7) . .
C5 C6 H6A 119.2 . .
C7 C6 H6A 119.2 . .
O6 C7 C2 118.2(6) . .
O6 C7 C6 122.8(7) . .
C2 C7 C6 119.0(7) . .
O3 C8 O4 122.8(6) . .
O3 C8 C5 118.4(7) . .
O4 C8 C5 118.8(7) . .
O6 C9 H9A 109.5 . .
O6 C9 H9B 109.5 . .
H9A C9 H9B 109.5 . .
O6 C9 H9C 109.5 . .
H9A C9 H9C 109.5 . .
H9B C9 H9C 109.5 . .
O5 C10 H10A 109.5 . .
O5 C10 H10B 109.5 . .
H10A C10 H10B 109.5 . .
O5 C10 H10C 109.5 . .
H10A C10 H10C 109.5 . .
H10B C10 H10C 109.5 . .
O7 C11 O8 125.2(7) . .
O7 C11 C12 120.0(6) . .
O8 C11 C12 114.8(6) . .
C13 C12 C17 117.9(7) . .
C13 C12 C11 117.2(6) . .
C17 C12 C11 124.9(7) . .
C14 C13 C12 122.7(6) . .
C14 C13 H13A 118.7 . .
C12 C13 H13A 118.7 . .
O11 C14 C13 122.0(6) . .
O11 C14 C15 118.4(7) . .
C13 C14 C15 119.6(8) . .
C14 C15 C16 117.4(8) . .
C14 C15 C18 125.5(9) . .
C16 C15 C18 117.2(7) . .
C17 C16 C15 123.4(6) . .
C17 C16 H16A 118.3 . .
C15 C16 H16A 118.3 . .
C16 C17 O12 117.7(7) . .
C16 C17 C12 119.1(8) . .
O12 C17 C12 123.3(8) . .
O10 C18 O9 123.3(9) . .
O10 C18 C15 119.9(7) . .
O9 C18 C15 116.8(10) . .
O11 C19 H19A 109.5 . .
O11 C19 H19B 109.5 . .
H19A C19 H19B 109.5 . .
O11 C19 H19C 109.5 . .
H19A C19 H19C 109.5 . .
H19B C19 H19C 109.5 . .
O12 C20 H20A 109.5 . .
O12 C20 H20B 109.5 . .
H20A C20 H20B 109.5 . .
O12 C20 H20C 109.5 . .
H20A C20 H20C 109.5 . .
H20B C20 H20C 109.5 . .
O15 C21 H21A 109.5 . .
O15 C21 H21B 109.5 . .
H21A C21 H21B 109.5 . .
O15 C21 H21C 109.5 . .
H21A C21 H21C 109.5 . .
H21B C21 H21C 109.5 . .
O15 C22 C24 121.7(6) . 3_577
O15 C22 C23 119.7(6) . .
C24 C22 C23 118.6(6) 3_577 .
C24 C23 C22 118.5(6) . .
C24 C23 C25 117.2(6) . .
C22 C23 C25 124.3(6) . .
C23 C24 C22 122.9(6) . 3_577
O14 C25 O13 123.7(6) . .
O14 C25 C23 118.9(6) . .
O13 C25 C23 117.4(6) . .
O17 C26 O16 120.8(5) . .
O17 C26 C27 120.9(5) . .
O16 C26 C27 118.3(5) . .
O17 C26 Eu1 60.8(3) . .
O16 C26 Eu1 60.3(3) . .
C27 C26 Eu1 172.1(4) . .
C28 C27 C29 119.0(5) . .
C28 C27 C26 116.6(5) . .
C29 C27 C26 124.4(5) . .
C27 C28 C29 122.2(6) . 3_676
O18 C29 C28 121.5(6) . 3_676
O18 C29 C27 119.6(5) . .
C28 C29 C27 118.8(6) 3_676 .
O18 C30 H30A 109.5 . .
O18 C30 H30B 109.5 . .
H30A C30 H30B 109.5 . .
O18 C30 H30C 109.5 . .
H30A C30 H30C 109.5 . .
H30B C30 H30C 109.5 . .
N1 C31 H31A 109.5 . .
N1 C31 H31B 109.5 . .
H31A C31 H31B 109.5 . .
N1 C31 H31C 109.5 . .
H31A C31 H31C 109.5 . .
H31B C31 H31C 109.5 . .
N1 C32 H32A 109.5 . .
N1 C32 H32B 109.5 . .
H32A C32 H32B 109.5 . .
N1 C32 H32C 109.5 . .
H32A C32 H32C 109.5 . .
H32B C32 H32C 109.5 . .
O23 C33 N1 127.4(19) . .
O23 C33 H33A 116.3 . .
N1 C33 H33A 116.3 . .
C1 O1 Eu1 94.1(4) . .
C1 O2 Eu1 92.2(4) . .
C8 O3 Eu2 163.4(5) . 4_676
C8 O4 Eu1 146.1(5) . 4_576
C10 O5 C4 119.1(7) . .
C9 O6 C7 120.3(7) . .
C11 O7 Eu2 136.2(5) . .
C11 O8 Eu1 160.0(5) . .
C18 O9 Eu1 167.8(7) . 2_656
C18 O10 Eu2 140.3(6) . 2_656
C14 O11 C19 118.3(7) . .
C17 O12 C20 118.8(8) . .
C25 O13 Eu1 144.2(5) . 1_455
C25 O14 Eu2 143.9(4) . .
C22 O15 C21 117.4(6) . .
C26 O16 Eu1 93.5(3) . .
C26 O17 Eu1 93.2(3) . .
C29 O18 C30 118.2(5) . .
C33 N1 C32 121.6(16) . .
C33 N1 C31 122.1(16) . .
C32 N1 C31 116.3(13) . .

loop_
_geom_bond_atom_site_label_1
_geom_bond_atom_site_label_2
_geom_bond_distance
_geom_bond_site_symmetry_2
Eu1 O9 2.268(5) 2_646
Eu1 O8 2.286(4) .
Eu1 O4 2.325(4) 4_575
Eu1 O13 2.338(4) 1_655
Eu1 O1 2.473(4) .
Eu1 O16 2.486(4) .
Eu1 O17 2.496(4) .
Eu1 O2 2.522(4) .
Eu1 C26 2.856(5) .
Eu1 C1 2.862(6) .
Eu2 O3 2.284(6) 4_475
Eu2 O14 2.331(5) .
Eu2 O10 2.366(7) 2_646
Eu2 O7 2.397(5) .
Eu2 O21 2.409(5) .
Eu2 O22 2.430(5) .
Eu2 O20 2.480(5) .
Eu2 O19" 2.575(12) .
Eu2 O19' 2.656(16) .
Eu2 O19 2.71(4) .
C1 O2 1.260(8) .
C1 O1 1.273(8) .
C1 C2 1.494(8) .
C2 C3 1.377(10) .
C2 C7 1.381(10) .
C3 C4 1.396(9) .
C3 H3A 0.9300 .
C4 O5 1.358(10) .
C4 C5 1.380(10) .
C5 C6 1.376(10) .
C5 C8 1.498(8) .
C6 C7 1.409(9) .
C6 H6A 0.9300 .
C7 O6 1.353(9) .
C8 O3 1.239(9) .
C8 O4 1.245(9) .
C9 O6 1.335(13) .
C9 H9A 0.9600 .
C9 H9B 0.9600 .
C9 H9C 0.9600 .
C10 O5 1.325(12) .
C10 H10A 0.9600 .
C10 H10B 0.9600 .
C10 H10C 0.9600 .
C11 O7 1.238(8) .
C11 O8 1.256(8) .
C11 C12 1.508(10) .
C12 C13 1.391(11) .
C12 C17 1.410(9) .
C13 C14 1.390(11) .
C13 H13A 0.9300 .
C14 O11 1.357(11) .
C14 C15 1.400(10) .
C15 C16 1.400(13) .
C15 C18 1.505(11) .
C16 C17 1.377(12) .
C16 H16A 0.9300 .
C17 O12 1.387(11) .
C18 O10 1.201(13) .
C18 O9 1.224(10) .
C19 O11 1.432(10) .
C19 H19A 0.9600 .
C19 H19B 0.9600 .
C19 H19C 0.9600 .
C20 O12 1.430(14) .
C20 H20A 0.9600 .
C20 H20B 0.9600 .
C20 H20C 0.9600 .
C21 O15 1.415(8) .
C21 H21A 0.9600 .
C21 H21B 0.9600 .
C21 H21C 0.9600 .
C22 O15 1.368(8) .
C22 C24 1.390(9) 3_577
C22 C23 1.422(9) .
C23 C24 1.388(10) .
C23 C25 1.499(9) .
C24 C22 1.390(9) 3_577
C25 O14 1.236(9) .
C25 O13 1.262(8) .
C26 O17 1.256(7) .
C26 O16 1.259(7) .
C26 C27 1.518(7) .
C27 C28 1.389(9) .
C27 C29 1.402(9) .
C28 C29 1.396(8) 3_676
C29 O18 1.361(8) .
C29 C28 1.396(8) 3_676
C30 O18 1.437(10) .
C30 H30A 0.9600 .
C30 H30B 0.9600 .
C30 H30C 0.9600 .
C31 N1 1.49(2) .
C31 H31A 0.9600 .
C31 H31B 0.9600 .
C31 H31C 0.9600 .
C32 N1 1.39(2) .
C32 H32A 0.9600 .
C32 H32B 0.9600 .
C32 H32C 0.9600 .
C33 O23 1.15(2) .
C33 N1 1.266(18) .
C33 H33A 0.9300 .
O3 Eu2 2.284(5) 4_676
O4 Eu1 2.325(4) 4_576
O9 Eu1 2.268(5) 2_656
O10 Eu2 2.366(7) 2_656
O13 Eu1 2.338(4) 1_455
